data_4068481
loop_
_publ_author_name
'Renfrew, Anna K.'
'Phillips, Andrew D.'
'Egger, Alexander E.'
'Hartinger, Christian G.'
'Bosquain, Sylvain S.'
'Nazarov, Alexey A.'
'Keppler, Bernhard K.'
'Gonsalvi, Luca'
'Peruzzini, Maurizio'
'Dyson, Paul J.'

_publ_section_title
;
 Influence of Structural Variation on the Anticancer Activity of
 RAPTA-Type Complexes: ptn versus pta
;
_journal_issue 4
_journal_name_full Organometallics
_journal_page_first 1165
_journal_paper_doi 10.1021/om800899e
_journal_volume 28
_journal_year 2009
_chemical_formula_moiety 'C19 H34 Cl N3 P Ru, B F4 '
_chemical_formula_sum 'C19 H34 B Cl F4 N3 P Ru'
_chemical_formula_weight 558.79
_chemical_name_common C6Me6Ru(Me)PTN.BF4
_chemical_name_systematic
; 
 ? 
;
_space_group_IT_number 62
_symmetry_cell_setting orthorhombic
_symmetry_Int_Tables_number 62
_symmetry_space_group_name_Hall '-P 2ac 2n'
_symmetry_space_group_name_H-M 'P n m a'
_atom_sites_solution_hydrogens geom
_atom_sites_solution_primary direct
_atom_sites_solution_secondary difmap
_audit_creation_method SHELXL-97
_cell_angle_alpha 90.00
_cell_angle_beta 90.00
_cell_angle_gamma 90.00
_cell_formula_units_Z 4
_cell_length_a 12.9609(9)
_cell_length_b 9.5739(16)
_cell_length_c 18.1197(13)
_cell_measurement_reflns_used 81
_cell_measurement_temperature 103(2)
_cell_measurement_theta_max 19.502
_cell_measurement_theta_min 3.32
_cell_volume 2248.4(4)
_computing_cell_refinement 'Dirax/lsq (Duisenberg & Schreurs, 1989-2000)'
_computing_data_collection 'Collect (Nonius BV, 1997-2000)'
_computing_data_reduction 'EvalCCD (Duisenberg & Schreurs 1990-2000)'
_computing_molecular_graphics 'SHELXTL 5, XP (Sheldrick, 1994)'
_computing_structure_refinement 'SHELXL-97 (Sheldrick, 1997)'
_computing_structure_solution 'SHELXS-97 (Sheldrick, 1990)'
_diffrn_ambient_temperature 173(2)
_diffrn_detector 'Apex II CCD'
_diffrn_detector_area_resol_mean 9
_diffrn_measured_fraction_theta_full 0.997
_diffrn_measured_fraction_theta_max 0.997
_diffrn_measurement_device_type 'Bruker-Nonus KappaCCD'
_diffrn_measurement_method 'phi and omega scans'
_diffrn_radiation_monochromator graphite
_diffrn_radiation_source 'fine-focus sealed tube'
_diffrn_radiation_type MoK\a
_diffrn_radiation_wavelength 0.71073
_diffrn_reflns_av_R_equivalents 0.0962
_diffrn_reflns_av_sigmaI/netI 0.0319
_diffrn_reflns_limit_h_max 15
_diffrn_reflns_limit_h_min -15
_diffrn_reflns_limit_k_max 11
_diffrn_reflns_limit_k_min -11
_diffrn_reflns_limit_l_max 21
_diffrn_reflns_limit_l_min -21
_diffrn_reflns_number 38876
_diffrn_reflns_theta_full 25.00
_diffrn_reflns_theta_max 25.00
_diffrn_reflns_theta_min 3.47
_diffrn_source 'Enraf Nonius FR590'
_exptl_absorpt_coefficient_mu 0.932
_exptl_absorpt_correction_T_max 0.838
_exptl_absorpt_correction_T_min 0.540
_exptl_absorpt_correction_type multi-scan
_exptl_absorpt_process_details
;
 SADABS 2.03 (Bruker, 2001)
 R.H. Blessing, Acta Cryst. (1995), a51, 33-38
;
_exptl_crystal_colour orange
_exptl_crystal_density_diffrn 1.651
_exptl_crystal_density_method 'not measured'
_exptl_crystal_description prismatic
_exptl_crystal_F_000 1144
_exptl_crystal_size_max 0.417
_exptl_crystal_size_mid 0.261
_exptl_crystal_size_min 0.189
_refine_diff_density_max 0.502
_refine_diff_density_min -0.500
_refine_diff_density_rms 0.095
_refine_ls_extinction_method none
_refine_ls_goodness_of_fit_ref 1.140
_refine_ls_hydrogen_treatment constr
_refine_ls_matrix_type full
_refine_ls_number_parameters 165
_refine_ls_number_reflns 2104
_refine_ls_number_restraints 0
_refine_ls_restrained_S_all 1.140
_refine_ls_R_factor_all 0.0497
_refine_ls_R_factor_gt 0.0366
_refine_ls_shift/su_max 0.003
_refine_ls_shift/su_mean 0.000
_refine_ls_structure_factor_coef Fsqd
_refine_ls_weighting_details 'calc w=1/[\s^2^(Fo^2^)+(0.0109P)^2^+6.1500P] where P=(Fo^2^+2Fc^2^)/3'
_refine_ls_weighting_scheme calc
_refine_ls_wR_factor_gt 0.0673
_refine_ls_wR_factor_ref 0.0729
_reflns_number_gt 1770
_reflns_number_total 2104
_reflns_threshold_expression I>2/s(I)
_cod_data_source_file om800899e_si_001.cif
_cod_data_source_block pd491
_cod_depositor_comments
;
The following automatic conversions were performed:

'_symmetry_cell_setting' value 'Orthorhombic' changed to
'orthorhombic' according to
/home/saulius/struct/CIF-dictionaries/cif_core.dic dictionary named
'cif_core.dic' version 2.4.2 from 2011-04-26.

Automatic conversion script
Id: cif_fix_values 1715 2011-07-08 13:25:40Z adriana 
;
_cod_database_code 4068481

loop_
_symmetry_equiv_pos_as_xyz
'x, y, z'
'-x+1/2, -y, z+1/2'
'x+1/2, -y+1/2, -z+1/2'
'-x, y+1/2, -z'
'-x, -y, -z'
'x-1/2, y, -z-1/2'
'-x-1/2, y-1/2, z-1/2'
'x, -y-1/2, z'

loop_
_atom_site_label
_atom_site_type_symbol
_atom_site_fract_x
_atom_site_fract_y
_atom_site_fract_z
_atom_site_U_iso_or_equiv
_atom_site_adp_type
_atom_site_occupancy
_atom_site_symmetry_multiplicity
_atom_site_calc_flag
_atom_site_refinement_flags
_atom_site_disorder_assembly
_atom_site_disorder_group
Ru1 Ru 0.18251(3) 0.2500 0.06574(2) 0.01725(12) Uani 1 2 d S . .
Cl1 Cl -0.00166(10) 0.2500 0.04047(7) 0.0299(3) Uani 1 2 d S A .
P1 P 0.1588(7) 0.0925(10) 0.1575(5) 0.0260(9) Uani 0.50 1 d P A 1
F1 F 0.0918(2) 0.6302(3) 0.33908(14) 0.0495(7) Uani 1 1 d . . .
F2 F -0.0304(4) 0.7500 0.4020(2) 0.0748(14) Uani 1 2 d S . .
F3 F -0.0281(4) 0.7500 0.2758(3) 0.0872(16) Uani 1 2 d S . .
B1 B 0.0306(6) 0.7500 0.3387(4) 0.0370(16) Uani 1 2 d S . .
N1 N 0.153(2) 0.109(3) 0.1638(16) 0.0260(9) Uani 0.50 1 d P A 2
N2 N 0.0401(3) 0.2500 0.2499(2) 0.0308(11) Uani 1 2 d S . .
N3 N 0.2264(4) 0.2500 0.2707(3) 0.0527(17) Uani 1 2 d S . .
C1 C 0.1665(16) -0.0912(18) 0.1474(11) 0.048(4) Uani 0.50 1 d P A 1
H1A H 0.2381 -0.1181 0.1374 0.073 Uiso 0.50 1 calc PR A 1
H1B H 0.1226 -0.1208 0.1062 0.073 Uiso 0.50 1 calc PR A 1
H1C H 0.1431 -0.1364 0.1929 0.073 Uiso 0.50 1 calc PR A 1
C2 C 0.2417(3) 0.1221(6) 0.2290(2) 0.0545(14) Uani 1 1 d . . .
H2A H 0.2365 0.0425 0.2637 0.065 Uiso 1 1 calc R A 1
H2B H 0.3128 0.1226 0.2092 0.065 Uiso 1 1 calc R A 1
C3 C 0.0423(3) 0.1220(4) 0.2063(2) 0.0293(9) Uani 1 1 d . . .
H3A H -0.0152 0.1249 0.1704 0.035 Uiso 1 1 calc R A 1
H3B H 0.0300 0.0418 0.2396 0.035 Uiso 1 1 calc R A 1
C4 C 0.1232(4) 0.2500 0.3046(3) 0.054(2) Uani 1 2 d S . .
H4A H 0.1162 0.1664 0.3364 0.065 Uiso 0.50 1 calc PR A .
H4B H 0.1162 0.3336 0.3364 0.065 Uiso 0.50 1 calc PR . .
C5 C 0.1527(14) -0.0440(14) 0.1342(10) 0.041(4) Uani 0.50 1 d P A 2
H5A H 0.1317 -0.1076 0.1738 0.062 Uiso 0.50 1 calc PR A 2
H5B H 0.2221 -0.0689 0.1173 0.062 Uiso 0.50 1 calc PR A 2
H5C H 0.1041 -0.0516 0.0930 0.062 Uiso 0.50 1 calc PR A 2
C6 C 0.2034(3) 0.3249(5) -0.05280(18) 0.0385(11) Uani 1 1 d . . .
C7 C 0.2739(3) 0.1003(5) -0.0089(2) 0.0318(9) Uani 1 1 d . . .
C8 C 0.3423(3) 0.1749(4) 0.03998(19) 0.0255(8) Uani 1 1 d . . .
C9 C 0.1298(3) 0.4034(6) -0.1029(2) 0.0548(14) Uani 1 1 d . . .
H9A H 0.1552 0.3994 -0.1538 0.082 Uiso 1 1 calc R A .
H9B H 0.1254 0.5011 -0.0870 0.082 Uiso 1 1 calc R . .
H9C H 0.0613 0.3605 -0.1003 0.082 Uiso 1 1 calc R . .
C10 C 0.2807(3) -0.0577(5) -0.0175(3) 0.0488(12) Uani 1 1 d . . .
H10A H 0.2117 -0.0985 -0.0122 0.073 Uiso 1 1 calc R A .
H10B H 0.3265 -0.0960 0.0205 0.073 Uiso 1 1 calc R . .
H10C H 0.3081 -0.0803 -0.0665 0.073 Uiso 1 1 calc R . .
C11 C 0.4228(3) 0.0971(4) 0.0836(2) 0.0324(9) Uani 1 1 d . . .
H11A H 0.3960 0.0051 0.0975 0.049 Uiso 1 1 calc R A .
H11B H 0.4399 0.1501 0.1282 0.049 Uiso 1 1 calc R . .
H11C H 0.4850 0.0855 0.0535 0.049 Uiso 1 1 calc R . .

loop_
_atom_site_aniso_label
_atom_site_aniso_U_11
_atom_site_aniso_U_22
_atom_site_aniso_U_33
_atom_site_aniso_U_23
_atom_site_aniso_U_13
_atom_site_aniso_U_12
Ru1 0.0144(2) 0.0235(2) 0.01378(19) 0.000 0.00028(18) 0.000
Cl1 0.0167(6) 0.0540(9) 0.0192(6) 0.000 -0.0016(5) 0.000
P1 0.0246(14) 0.026(3) 0.0272(18) 0.0088(15) 0.0041(11) 0.0049(13)
F1 0.0575(17) 0.0420(14) 0.0489(16) -0.0073(13) -0.0018(13) 0.0057(13)
F2 0.103(4) 0.038(2) 0.083(3) 0.000 0.060(3) 0.000
F3 0.089(3) 0.095(4) 0.078(3) 0.000 -0.059(3) 0.000
B1 0.042(4) 0.043(4) 0.026(4) 0.000 0.001(3) 0.000
N1 0.0246(14) 0.026(3) 0.0272(18) 0.0088(15) 0.0041(11) 0.0049(13)
N2 0.020(2) 0.056(3) 0.016(2) 0.000 0.0008(19) 0.000
N3 0.022(3) 0.119(5) 0.018(3) 0.000 0.001(2) 0.000
C1 0.051(9) 0.040(10) 0.055(9) 0.034(6) 0.019(7) 0.004(7)
C2 0.035(3) 0.093(4) 0.036(3) 0.034(3) 0.009(2) 0.021(3)
C3 0.025(2) 0.034(2) 0.029(2) 0.0120(17) 0.0024(17) 0.0016(17)
C4 0.023(3) 0.122(7) 0.016(3) 0.000 -0.001(3) 0.000
C5 0.029(6) 0.043(11) 0.052(8) 0.034(7) 0.009(5) 0.002(6)
C6 0.022(2) 0.080(3) 0.0140(18) 0.0027(18) 0.0038(15) 0.006(2)
C7 0.0228(19) 0.051(3) 0.0210(19) -0.0100(18) 0.0081(16) -0.0004(18)
C8 0.0170(18) 0.038(2) 0.0211(18) -0.0031(16) 0.0055(14) 0.0036(16)
C9 0.037(3) 0.102(4) 0.026(2) 0.007(3) -0.0073(19) 0.018(3)
C10 0.039(3) 0.060(3) 0.047(3) -0.027(2) 0.006(2) -0.004(2)
C11 0.0210(19) 0.038(2) 0.038(2) -0.0072(18) -0.0016(17) 0.0058(17)

loop_
_atom_type_symbol
_atom_type_description
_atom_type_scat_dispersion_real
_atom_type_scat_dispersion_imag
_atom_type_scat_source
C C 0.0033 0.0016 'International Tables Vol C Tables 4.2.6.8 and 6.1.1.4'
H H 0.0000 0.0000 'International Tables Vol C Tables 4.2.6.8 and 6.1.1.4'
B B 0.0013 0.0007 'International Tables Vol C Tables 4.2.6.8 and 6.1.1.4'
Cl Cl 0.1484 0.1585 'International Tables Vol C Tables 4.2.6.8 and 6.1.1.4'
F F 0.0171 0.0103 'International Tables Vol C Tables 4.2.6.8 and 6.1.1.4'
N N 0.0061 0.0033 'International Tables Vol C Tables 4.2.6.8 and 6.1.1.4'
P P 0.1023 0.0942 'International Tables Vol C Tables 4.2.6.8 and 6.1.1.4'
Ru Ru -1.2594 0.8363 'International Tables Vol C Tables 4.2.6.8 and 6.1.1.4'

loop_
_geom_angle_atom_site_label_1
_geom_angle_atom_site_label_2
_geom_angle_atom_site_label_3
_geom_angle
_geom_angle_site_symmetry_1
_geom_angle_site_symmetry_3
C8 Ru1 C8 37.42(19) 8_565 .
C8 Ru1 P1 119.4(3) 8_565 .
C8 Ru1 P1 93.7(2) . .
C8 Ru1 P1 93.7(2) 8_565 8_565
C8 Ru1 P1 119.4(3) . 8_565
P1 Ru1 P1 83.4(4) . 8_565
C8 Ru1 N1 97.4(7) 8_565 8_565
C8 Ru1 N1 120.7(8) . 8_565
P1 Ru1 N1 78.3(5) . 8_565
P1 Ru1 N1 5.3(9) 8_565 8_565
C8 Ru1 N1 120.7(8) 8_565 .
C8 Ru1 N1 97.4(7) . .
P1 Ru1 N1 5.3(9) . .
P1 Ru1 N1 78.3(5) 8_565 .
N1 Ru1 N1 73.1(14) 8_565 .
C8 Ru1 C6 66.01(13) 8_565 .
C8 Ru1 C6 78.18(13) . .
P1 Ru1 C6 156.4(2) . .
P1 Ru1 C6 119.9(2) 8_565 .
N1 Ru1 C6 124.9(7) 8_565 .
N1 Ru1 C6 161.3(8) . .
C8 Ru1 C6 78.18(13) 8_565 8_565
C8 Ru1 C6 66.01(13) . 8_565
P1 Ru1 C6 119.9(2) . 8_565
P1 Ru1 C6 156.4(2) 8_565 8_565
N1 Ru1 C6 161.3(8) 8_565 8_565
N1 Ru1 C6 124.9(8) . 8_565
C6 Ru1 C6 36.7(2) . 8_565
C8 Ru1 C7 37.01(13) 8_565 8_565
C8 Ru1 C7 66.50(14) . 8_565
P1 Ru1 C7 156.4(3) . 8_565
P1 Ru1 C7 95.0(2) 8_565 8_565
N1 Ru1 C7 100.2(7) 8_565 8_565
N1 Ru1 C7 156.9(8) . 8_565
C6 Ru1 C7 35.80(14) . 8_565
C6 Ru1 C7 65.22(15) 8_565 8_565
C8 Ru1 C7 66.50(14) 8_565 .
C8 Ru1 C7 37.01(13) . .
P1 Ru1 C7 95.0(2) . .
P1 Ru1 C7 156.4(3) 8_565 .
N1 Ru1 C7 156.9(8) 8_565 .
N1 Ru1 C7 100.2(7) . .
C6 Ru1 C7 65.22(15) . .
C6 Ru1 C7 35.80(14) 8_565 .
C7 Ru1 C7 77.1(2) 8_565 .
C8 Ru1 Cl1 150.25(9) 8_565 .
C8 Ru1 Cl1 150.25(9) . .
P1 Ru1 Cl1 90.3(2) . .
P1 Ru1 Cl1 90.3(2) 8_565 .
N1 Ru1 Cl1 89.0(8) 8_565 .
N1 Ru1 Cl1 89.0(8) . .
C6 Ru1 Cl1 86.51(10) . .
C6 Ru1 Cl1 86.51(10) 8_565 .
C7 Ru1 Cl1 113.29(10) 8_565 .
C7 Ru1 Cl1 113.29(10) . .
C2 P1 C3 97.5(4) . .
C2 P1 C1 102.0(8) . .
C3 P1 C1 104.9(8) . .
C2 P1 Ru1 111.2(5) . .
C3 P1 Ru1 112.1(4) . .
C1 P1 Ru1 125.3(7) . .
F3 B1 F2 111.7(6) . .
F3 B1 F1 108.7(4) . .
F2 B1 F1 108.6(4) . .
F3 B1 F1 108.7(4) . 8_575
F2 B1 F1 108.6(4) . 8_575
F1 B1 F1 110.6(5) . 8_575
C5 N1 C2 108.5(18) . .
C5 N1 C3 103(2) . .
C2 N1 C3 105.6(16) . .
C5 N1 Ru1 106.9(16) . .
C2 N1 Ru1 113.6(17) . .
C3 N1 Ru1 118.3(16) . .
C3 N2 C3 114.3(4) 8_565 .
C3 N2 C4 110.6(3) 8_565 .
C3 N2 C4 110.6(3) . .
C2 N3 C2 115.0(5) . 8_565
C2 N3 C4 109.9(3) . .
C2 N3 C4 109.9(3) 8_565 .
N3 C2 N1 109.9(10) . .
N3 C2 P1 116.7(4) . .
N3 C2 H2A 108.1 . .
N1 C2 H2A 110.5 . .
P1 C2 H2A 108.1 . .
N3 C2 H2B 108.1 . .
N1 C2 H2B 112.8 . .
P1 C2 H2B 108.1 . .
H2A C2 H2B 107.3 . .
N2 C3 N1 109.6(12) . .
N2 C3 P1 114.9(4) . .
N2 C3 H3A 108.5 . .
N1 C3 H3A 110.7 . .
P1 C3 H3A 108.5 . .
N2 C3 H3B 108.5 . .
N1 C3 H3B 111.8 . .
P1 C3 H3B 108.5 . .
H3A C3 H3B 107.5 . .
N2 C4 N3 112.8(4) . .
N2 C4 H4A 109.0 . .
N3 C4 H4A 109.0 . .
N2 C4 H4B 109.0 . .
N3 C4 H4B 109.0 . .
H4A C4 H4B 107.8 . .
N1 C5 H5A 109.5 . .
N1 C5 H5B 109.5 . .
H5A C5 H5B 109.5 . .
N1 C5 H5C 109.5 . .
H5A C5 H5C 109.5 . .
H5B C5 H5C 109.5 . .
C7 C6 C6 120.6(2) 8_565 8_565
C7 C6 C9 119.7(4) 8_565 .
C6 C6 C9 119.7(3) 8_565 .
C7 C6 Ru1 72.8(2) 8_565 .
C6 C6 Ru1 71.67(11) 8_565 .
C9 C6 Ru1 130.2(3) . .
C6 C7 C8 119.6(4) 8_565 .
C6 C7 C10 119.0(4) 8_565 .
C8 C7 C10 121.3(4) . .
C6 C7 Ru1 71.4(2) 8_565 .
C8 C7 Ru1 69.3(2) . .
C10 C7 Ru1 135.1(3) . .
C8 C8 C7 119.7(2) 8_565 .
C8 C8 C11 119.6(2) 8_565 .
C7 C8 C11 120.2(3) . .
C8 C8 Ru1 71.29(10) 8_565 .
C7 C8 Ru1 73.7(2) . .
C11 C8 Ru1 133.6(2) . .
C6 C9 H9A 109.5 . .
C6 C9 H9B 109.5 . .
H9A C9 H9B 109.5 . .
C6 C9 H9C 109.5 . .
H9A C9 H9C 109.5 . .
H9B C9 H9C 109.5 . .
C7 C10 H10A 109.5 . .
C7 C10 H10B 109.5 . .
H10A C10 H10B 109.5 . .
C7 C10 H10C 109.5 . .
H10A C10 H10C 109.5 . .
H10B C10 H10C 109.5 . .
C8 C11 H11A 109.5 . .
C8 C11 H11B 109.5 . .
H11A C11 H11B 109.5 . .
C8 C11 H11C 109.5 . .
H11A C11 H11C 109.5 . .
H11B C11 H11C 109.5 . .

loop_
_geom_bond_atom_site_label_1
_geom_bond_atom_site_label_2
_geom_bond_distance
_geom_bond_site_symmetry_2
Ru1 C8 2.242(3) 8_565
Ru1 C8 2.242(3) .
Ru1 P1 2.265(10) .
Ru1 P1 2.265(10) 8_565
Ru1 N1 2.26(3) 8_565
Ru1 N1 2.26(3) .
Ru1 C6 2.281(3) .
Ru1 C6 2.281(3) 8_565
Ru1 C7 2.299(4) 8_565
Ru1 C7 2.299(4) .
Ru1 Cl1 2.4306(13) .
P1 C2 1.707(11) .
P1 C3 1.773(9) .
P1 C1 1.77(2) .
F1 B1 1.395(5) .
F2 B1 1.394(8) .
F3 B1 1.369(8) .
B1 F1 1.395(5) 8_575
N1 C5 1.56(3) .
N1 C2 1.65(3) .
N1 C3 1.63(3) .
N2 C3 1.458(4) 8_565
N2 C3 1.458(4) .
N2 C4 1.464(7) .
N3 C2 1.452(6) .
N3 C2 1.452(6) 8_565
N3 C4 1.472(7) .
C1 H1A 0.9800 .
C1 H1B 0.9800 .
C1 H1C 0.9800 .
C2 H2A 0.9900 .
C2 H2B 0.9900 .
C3 H3A 0.9900 .
C3 H3B 0.9900 .
C4 H4A 0.9900 .
C4 H4B 0.9900 .
C5 H5A 0.9800 .
C5 H5B 0.9800 .
C5 H5C 0.9800 .
C6 C7 1.408(5) 8_565
C6 C6 1.434(9) 8_565
C6 C9 1.516(5) .
C7 C6 1.408(5) 8_565
C7 C8 1.442(5) .
C7 C10 1.524(6) .
C8 C8 1.438(8) 8_565
C8 C11 1.506(5) .
C9 H9A 0.9800 .
C9 H9B 0.9800 .
C9 H9C 0.9800 .
C10 H10A 0.9800 .
C10 H10B 0.9800 .
C10 H10C 0.9800 .
C11 H11A 0.9800 .
C11 H11B 0.9800 .
C11 H11C 0.9800 .

loop_
_geom_torsion_atom_site_label_1
_geom_torsion_atom_site_label_2
_geom_torsion_atom_site_label_3
_geom_torsion_atom_site_label_4
_geom_torsion
_geom_torsion_site_symmetry_1
_geom_torsion_site_symmetry_4
C8 Ru1 P1 C2 36.3(5) 8_565 .
C8 Ru1 P1 C2 65.0(4) . .
P1 Ru1 P1 C2 -54.2(5) 8_565 .
N1 Ru1 P1 C2 -55.6(7) 8_565 .
N1 Ru1 P1 C2 -69(11) . .
C6 Ru1 P1 C2 133.6(5) . .
C6 Ru1 P1 C2 129.3(3) 8_565 .
C7 Ru1 P1 C2 33.2(8) 8_565 .
C7 Ru1 P1 C2 102.1(4) . .
Cl1 Ru1 P1 C2 -144.5(4) . .
C8 Ru1 P1 C3 144.3(4) 8_565 .
C8 Ru1 P1 C3 173.0(5) . .
P1 Ru1 P1 C3 53.7(6) 8_565 .
N1 Ru1 P1 C3 52.4(6) 8_565 .
N1 Ru1 P1 C3 39(11) . .
C6 Ru1 P1 C3 -118.4(5) . .
C6 Ru1 P1 C3 -122.7(4) 8_565 .
C7 Ru1 P1 C3 141.2(4) 8_565 .
C7 Ru1 P1 C3 -149.9(4) . .
Cl1 Ru1 P1 C3 -36.5(5) . .
C8 Ru1 P1 C1 -86.9(10) 8_565 .
C8 Ru1 P1 C1 -58.2(10) . .
P1 Ru1 P1 C1 -177.4(9) 8_565 .
N1 Ru1 P1 C1 -178.8(16) 8_565 .
N1 Ru1 P1 C1 168(12) . .
C6 Ru1 P1 C1 10.4(14) . .
C6 Ru1 P1 C1 6.2(11) 8_565 .
C7 Ru1 P1 C1 -90.0(12) 8_565 .
C7 Ru1 P1 C1 -21.1(10) . .
Cl1 Ru1 P1 C1 92.3(10) . .
C8 Ru1 N1 C5 -95.9(17) 8_565 .
C8 Ru1 N1 C5 -64.6(16) . .
P1 Ru1 N1 C5 -18(10) . .
P1 Ru1 N1 C5 177(2) 8_565 .
N1 Ru1 N1 C5 175.5(11) 8_565 .
C6 Ru1 N1 C5 10(4) . .
C6 Ru1 N1 C5 1(2) 8_565 .
C7 Ru1 N1 C5 -108(2) 8_565 .
C7 Ru1 N1 C5 -27.3(17) . .
Cl1 Ru1 N1 C5 86.2(16) . .
C8 Ru1 N1 C2 23.7(17) 8_565 .
C8 Ru1 N1 C2 55.0(14) . .
P1 Ru1 N1 C2 102(12) . .
P1 Ru1 N1 C2 -63.6(13) 8_565 .
N1 Ru1 N1 C2 -64.9(16) 8_565 .
C6 Ru1 N1 C2 129.8(19) . .
C6 Ru1 N1 C2 120.8(12) 8_565 .
C7 Ru1 N1 C2 11(3) 8_565 .
C7 Ru1 N1 C2 92.4(13) . .
Cl1 Ru1 N1 C2 -154.1(13) . .
C8 Ru1 N1 C3 148.3(14) 8_565 .
C8 Ru1 N1 C3 179.7(16) . .
P1 Ru1 N1 C3 -134(13) . .
P1 Ru1 N1 C3 61.0(15) 8_565 .
N1 Ru1 N1 C3 60(2) 8_565 .
C6 Ru1 N1 C3 -106(2) . .
C6 Ru1 N1 C3 -114.5(15) 8_565 .
C7 Ru1 N1 C3 135.9(13) 8_565 .
C7 Ru1 N1 C3 -143.0(16) . .
Cl1 Ru1 N1 C3 -29.5(17) . .
C2 N3 C2 N1 -65.1(13) 8_565 .
C4 N3 C2 N1 59.5(12) . .
C2 N3 C2 P1 -63.7(7) 8_565 .
C4 N3 C2 P1 61.0(6) . .
C5 N1 C2 N3 -165.2(13) . .
C3 N1 C2 N3 -55.1(19) . .
Ru1 N1 C2 N3 76.1(12) . .
C5 N1 C2 P1 26(11) . .
C3 N1 C2 P1 136(14) . .
Ru1 N1 C2 P1 -93(12) . .
C3 P1 C2 N3 -50.1(6) . .
C1 P1 C2 N3 -157.2(7) . .
Ru1 P1 C2 N3 67.1(5) . .
C3 P1 C2 N1 -39(12) . .
C1 P1 C2 N1 -146(13) . .
Ru1 P1 C2 N1 78(12) . .
C3 N2 C3 N1 66.1(13) 8_565 .
C4 N2 C3 N1 -59.6(12) . .
C3 N2 C3 P1 66.7(6) 8_565 .
C4 N2 C3 P1 -58.9(5) . .
C5 N1 C3 N2 168.4(12) . .
C2 N1 C3 N2 54.6(18) . .
Ru1 N1 C3 N2 -73.9(17) . .
C5 N1 C3 P1 -5(14) . .
C2 N1 C3 P1 -119(16) . .
Ru1 N1 C3 P1 112(16) . .
C2 P1 C3 N2 48.7(6) . .
C1 P1 C3 N2 153.3(8) . .
Ru1 P1 C3 N2 -67.9(5) . .
C2 P1 C3 N1 55(15) . .
C1 P1 C3 N1 160(16) . .
Ru1 P1 C3 N1 -61(15) . .
C3 N2 C4 N3 -63.8(3) 8_565 .
C3 N2 C4 N3 63.8(3) . .
C2 N3 C4 N2 -63.8(3) . .
C2 N3 C4 N2 63.8(3) 8_565 .
C8 Ru1 C6 C7 -28.7(2) 8_565 8_565
C8 Ru1 C6 C7 -66.0(2) . 8_565
P1 Ru1 C6 C7 -137.7(6) . 8_565
P1 Ru1 C6 C7 51.3(4) 8_565 8_565
N1 Ru1 C6 C7 53.3(10) 8_565 8_565
N1 Ru1 C6 C7 -144(2) . 8_565
C6 Ru1 C6 C7 -131.5(2) 8_565 8_565
C7 Ru1 C6 C7 -102.7(3) . 8_565
Cl1 Ru1 C6 C7 139.6(2) . 8_565
C8 Ru1 C6 C6 102.85(12) 8_565 8_565
C8 Ru1 C6 C6 65.51(11) . 8_565
P1 Ru1 C6 C6 -6.1(6) . 8_565
P1 Ru1 C6 C6 -177.2(3) 8_565 8_565
N1 Ru1 C6 C6 -175.2(9) 8_565 8_565
N1 Ru1 C6 C6 -12(2) . 8_565
C7 Ru1 C6 C6 131.5(2) 8_565 8_565
C7 Ru1 C6 C6 28.83(13) . 8_565
C8 Ru1 C6 C9 -143.3(5) 8_565 .
C8 Ru1 C6 C9 179.3(5) . .
P1 Ru1 C6 C9 107.7(7) . .
P1 Ru1 C6 C9 -63.4(5) 8_565 .
N1 Ru1 C6 C9 -61.4(10) 8_565 .
N1 Ru1 C6 C9 101(2) . .
C6 Ru1 C6 C9 113.8(4) 8_565 .
C7 Ru1 C6 C9 -114.7(5) 8_565 .
C7 Ru1 C6 C9 142.6(5) . .
Cl1 Ru1 C6 C9 25.0(4) . .
C8 Ru1 C7 C6 -102.8(3) 8_565 8_565
C8 Ru1 C7 C6 -133.2(4) . 8_565
P1 Ru1 C7 C6 137.2(3) . 8_565
P1 Ru1 C7 C6 -137.8(5) 8_565 8_565
N1 Ru1 C7 C6 -151.2(17) 8_565 8_565
N1 Ru1 C7 C6 138.1(9) . 8_565
C6 Ru1 C7 C6 -29.5(2) . 8_565
C7 Ru1 C7 C6 -65.3(3) 8_565 8_565
Cl1 Ru1 C7 C6 44.7(3) . 8_565
C8 Ru1 C7 C8 30.5(2) 8_565 .
P1 Ru1 C7 C8 -89.5(3) . .
P1 Ru1 C7 C8 -4.5(6) 8_565 .
N1 Ru1 C7 C8 -18.0(18) 8_565 .
N1 Ru1 C7 C8 -88.7(9) . .
C6 Ru1 C7 C8 103.7(3) . .
C6 Ru1 C7 C8 133.2(4) 8_565 .
C7 Ru1 C7 C8 67.9(2) 8_565 .
Cl1 Ru1 C7 C8 177.98(18) . .
C8 Ru1 C7 C10 144.6(5) 8_565 .
C8 Ru1 C7 C10 114.1(5) . .
P1 Ru1 C7 C10 24.5(5) . .
P1 Ru1 C7 C10 109.5(6) 8_565 .
N1 Ru1 C7 C10 96.1(18) 8_565 .
N1 Ru1 C7 C10 25.4(9) . .
C6 Ru1 C7 C10 -142.2(5) . .
C6 Ru1 C7 C10 -112.7(5) 8_565 .
C7 Ru1 C7 C10 -178.0(4) 8_565 .
Cl1 Ru1 C7 C10 -67.9(4) . .
C6 C7 C8 C8 -3.9(4) 8_565 8_565
C10 C7 C8 C8 172.4(3) . 8_565
Ru1 C7 C8 C8 -56.51(13) . 8_565
C6 C7 C8 C11 -176.1(3) 8_565 .
C10 C7 C8 C11 0.3(5) . .
Ru1 C7 C8 C11 131.3(3) . .
C6 C7 C8 Ru1 52.6(3) 8_565 .
C10 C7 C8 Ru1 -131.1(4) . .
P1 Ru1 C8 C8 -136.5(2) . 8_565
P1 Ru1 C8 C8 -52.0(2) 8_565 8_565
N1 Ru1 C8 C8 -58.0(8) 8_565 8_565
N1 Ru1 C8 C8 -132.6(8) . 8_565
C6 Ru1 C8 C8 65.79(12) . 8_565
C6 Ru1 C8 C8 102.28(13) 8_565 8_565
C7 Ru1 C8 C8 30.14(13) 8_565 8_565
C7 Ru1 C8 C8 130.1(2) . 8_565
Cl1 Ru1 C8 C8 126.35(19) . 8_565
C8 Ru1 C8 C7 -130.1(2) 8_565 .
P1 Ru1 C8 C7 93.4(3) . .
P1 Ru1 C8 C7 177.9(3) 8_565 .
N1 Ru1 C8 C7 171.9(8) 8_565 .
N1 Ru1 C8 C7 97.3(8) . .
C6 Ru1 C8 C7 -64.3(2) . .
C6 Ru1 C8 C7 -27.8(2) 8_565 .
C7 Ru1 C8 C7 -99.9(3) 8_565 .
Cl1 Ru1 C8 C7 -3.7(3) . .
C8 Ru1 C8 C11 113.5(3) 8_565 .
P1 Ru1 C8 C11 -23.1(4) . .
P1 Ru1 C8 C11 61.5(4) 8_565 .
N1 Ru1 C8 C11 55.5(9) 8_565 .
N1 Ru1 C8 C11 -19.2(9) . .
C6 Ru1 C8 C11 179.3(4) . .
C6 Ru1 C8 C11 -144.2(4) 8_565 .
C7 Ru1 C8 C11 143.6(4) 8_565 .
C7 Ru1 C8 C11 -116.4(5) . .
Cl1 Ru1 C8 C11 -120.2(3) . .
